data_7708003
loop_
_publ_author_name
'Devonport, Jack'
'Spencer, John'
'Kostakis, George E.'

_publ_section_title
;
 Breaking the symmetry: <i>C</i><sub>1</sub>-salans with (N-H) backbones.
;
_journal_issue 35
_journal_name_full 'Dalton transactions (Cambridge, England : 2003)'
_journal_page_first 12069
_journal_page_last 12073
_journal_paper_doi 10.1039/d1dt01950c
_journal_volume 50
_journal_year 2021
_chemical_formula_moiety 'C28 H38 Cu N2 O2'
_chemical_formula_sum 'C28 H38 Cu N2 O2'
_chemical_formula_weight 498.14
_space_group_crystal_system monoclinic
_space_group_IT_number 14
_space_group_name_Hall '-P 2yn'
_space_group_name_H-M_alt 'P 1 21/n 1'
_atom_sites_solution_hydrogens geom
_audit_creation_date 2021-05-13
_audit_creation_method
;
Olex2 1.3
(compiled 2020.11.12 svn.r5f609507 for OlexSys, GUI svn.r6272)
;
_audit_update_record
;
2021-05-26 deposited with the CCDC.	2021-07-28 downloaded from the CCDC.
;
_cell_angle_alpha 90
_cell_angle_beta 95.326(2)
_cell_angle_gamma 90
_cell_formula_units_Z 8
_cell_length_a 15.1367(3)
_cell_length_b 12.1270(3)
_cell_length_c 28.2251(8)
_cell_measurement_reflns_used 4633
_cell_measurement_temperature 100.0(3)
_cell_measurement_theta_max 70.6680
_cell_measurement_theta_min 3.9620
_cell_volume 5158.7(2)
_computing_cell_refinement 'CrysAlisPro 1.171.41.96a (Rigaku OD, 2021)'
_computing_data_collection 'CrysAlisPro 1.171.41.96a (Rigaku OD, 2021)'
_computing_data_reduction 'CrysAlisPro 1.171.41.96a (Rigaku OD, 2021)'
_computing_molecular_graphics 'Olex2 1.3 (Dolomanov et al., 2009)'
_computing_publication_material 'Olex2 1.3 (Dolomanov et al., 2009)'
_computing_structure_refinement 'ShelXL (Sheldrick, 2015)'
_diffrn_ambient_environment N~2~
_diffrn_ambient_temperature 100.0(3)
_diffrn_detector 'CCD plate'
_diffrn_detector_area_resol_mean 16.1033
_diffrn_detector_type Eos
_diffrn_measured_fraction_theta_full 0.979
_diffrn_measured_fraction_theta_max 0.951
_diffrn_measurement_details
;
List of Runs (angles in degrees, time in seconds):

  # Type    Start    End  Width  t~exp~   \w     \q     \k     \f   Frames
#--------------------------------------------------------------------------
  1  \w    -32.00  62.00   1.00    7.50    --   37.91 -24.00 148.00   94
  2  \w     38.00  66.00   1.00    7.50    --   37.91  24.00 -47.00   28
  3  \w     97.00 127.00   1.00    7.50    --  107.00  24.00 -47.00   30
  4  \w     36.00  99.00   1.00    7.50    --  107.00 -24.00 148.00   63
  5  \w     52.00 110.00   1.00    7.50    --   37.91 178.00 120.00   58
  6  \w     21.00 102.00   1.00    7.50    --   37.91  57.00 -30.00   81
  7  \w     43.00  84.00   1.00    7.50    --  107.00-111.00 -90.00   41
  8  \w     92.00 174.00   1.00    7.50    --  107.00  45.00 -30.00   82
  9  \w     37.00  84.00   1.00    7.50    --  107.00-111.00 120.00   47
 10  \w     37.00  84.00   1.00    7.50    --  107.00-111.00-150.00   47
 11  \w    118.00 174.00   1.00    7.50    --  107.00  61.00-120.00   56
 12  \w     40.00 125.00   1.00    7.50    --  107.00 -61.00 -60.00   85
;
_diffrn_measurement_device 'four-circle diffractometer'
_diffrn_measurement_device_type 'Xcalibur, Eos, Gemini ultra'
_diffrn_measurement_method '\w scans'
_diffrn_orient_matrix_type 'CrysAlisPro convention (1999,Acta A55,543-557)'
_diffrn_orient_matrix_UB_11 0.0582039000
_diffrn_orient_matrix_UB_12 0.0258088000
_diffrn_orient_matrix_UB_13 0.0464094000
_diffrn_orient_matrix_UB_21 0.0775909000
_diffrn_orient_matrix_UB_22 0.0305754000
_diffrn_orient_matrix_UB_23 -0.0291544000
_diffrn_orient_matrix_UB_31 -0.0321116000
_diffrn_orient_matrix_UB_32 0.1205145000
_diffrn_orient_matrix_UB_33 -0.0024973000
_diffrn_radiation_monochromator mirror
_diffrn_radiation_probe x-ray
_diffrn_radiation_type CuK\a
_diffrn_radiation_wavelength 1.54184
_diffrn_reflns_av_R_equivalents 0.0424
_diffrn_reflns_av_unetI/netI 0.0598
_diffrn_reflns_Laue_measured_fraction_full 0.979
_diffrn_reflns_Laue_measured_fraction_max 0.951
_diffrn_reflns_limit_h_max 18
_diffrn_reflns_limit_h_min -18
_diffrn_reflns_limit_k_max 14
_diffrn_reflns_limit_k_min -8
_diffrn_reflns_limit_l_max 32
_diffrn_reflns_limit_l_min -34
_diffrn_reflns_number 17558
_diffrn_reflns_point_group_measured_fraction_full 0.979
_diffrn_reflns_point_group_measured_fraction_max 0.951
_diffrn_reflns_theta_full 67.684
_diffrn_reflns_theta_max 71.831
_diffrn_reflns_theta_min 4.680
_diffrn_source 'fine-focus sealed X-ray tube'
_diffrn_source_type 'Enhance Ultra (Cu) X-ray Source'
_exptl_absorpt_coefficient_mu 1.390
_exptl_absorpt_correction_T_max 1.00000
_exptl_absorpt_correction_T_min 0.83908
_exptl_absorpt_correction_type multi-scan
_exptl_absorpt_process_details
;
CrysAlisPro 1.171.41.96a (Rigaku Oxford Diffraction, 2021)
Empirical absorption correction using spherical harmonics,
implemented in SCALE3 ABSPACK scaling algorithm.
;
_exptl_crystal_colour green
_exptl_crystal_colour_primary green
_exptl_crystal_density_diffrn 1.283
_exptl_crystal_description block
_exptl_crystal_F_000 2120
_exptl_crystal_size_max 0.08
_exptl_crystal_size_mid 0.04
_exptl_crystal_size_min 0.02
_refine_diff_density_max 1.240
_refine_diff_density_min -0.858
_refine_diff_density_rms 0.092
_refine_ls_extinction_method none
_refine_ls_goodness_of_fit_ref 1.031
_refine_ls_hydrogen_treatment constr
_refine_ls_matrix_type full
_refine_ls_number_parameters 603
_refine_ls_number_reflns 9608
_refine_ls_number_restraints 0
_refine_ls_restrained_S_all 1.031
_refine_ls_R_factor_all 0.0986
_refine_ls_R_factor_gt 0.0678
_refine_ls_shift/su_max 0.001
_refine_ls_shift/su_mean 0.000
_refine_ls_structure_factor_coef Fsqd
_refine_ls_weighting_details 'w=1/[\s^2^(Fo^2^)+(0.0999P)^2^+7.2928P] where P=(Fo^2^+2Fc^2^)/3'
_refine_ls_weighting_scheme calc
_refine_ls_wR_factor_gt 0.1787
_refine_ls_wR_factor_ref 0.2071
_reflns_Friedel_coverage 0.000
_reflns_number_gt 6717
_reflns_number_total 9608
_reflns_threshold_expression 'I > 2\s(I)'
_cod_data_source_file d1dt01950c2.cif
_cod_data_source_block jd836
_cod_depositor_comments 'Adding full bibliography for 7708002--7708009.cif.'
_cod_database_code 7708003
_shelxl_version_number 2014-1
_chemical_oxdiff_formula 'Cu H C N O '
_shelx_space_group_comment
;
The symmetry employed for this shelxl refinement is uniquely defined
by the following loop, which should always be used as a source of
symmetry information in preference to the above space-group names.
They are only intended as comments.
;
_shelx_estimated_absorpt_t_max 0.973
_shelx_estimated_absorpt_t_min 0.897
_reflns_odcompleteness_completeness 98.03
_reflns_odcompleteness_iscentric 1
_reflns_odcompleteness_theta 66.97
_olex2_refinement_description
;
1.a Ternary CH refined with riding coordinates:
 N2(H2), C8(H8), C13(H13), N3(H3A), C36(H36), C41(H41)
1.b Secondary CH2 refined with riding coordinates:
 C9(H9A,H9B), C10(H10A,H10B), C11(H11A,H11B), C12(H12A,H12B), C14(H14A,H14B),
 C37(H37A,H37B), C38(H38A,H38B), C39(H39A,H39B), C40(H40A,H40B), C42(H42A,H42B)
1.c Me refined with riding coordinates:
 C52(H52A,H52B,H52C), C53(H53A,H53B,H53C), C55(H55A,H55B,H55C), C56(H56A,H56B,
 H56C)
1.d Aromatic/amide H refined with riding coordinates:
 C3(H3), C5(H5), C7(H7), C16(H16), C17(H17), C18(H18), C19(H19), C31(H31),
 C33(H33), C35(H35), C44(H44), C45(H45), C46(H46), C47(H47)
1.e Idealised Me refined as rotating group:
 C22(H22A,H22B,H22C), C23(H23A,H23B,H23C), C24(H24A,H24B,H24C), C26(H26A,H26B,
 H26C), C27(H27A,H27B,H27C), C28(H28A,H28B,H28C), C50(H50A,H50B,H50C), C51(H51A,
 H51B,H51C)
;
_olex2_submission_special_instructions 'No special instructions were received'
_oxdiff_exptl_absorpt_empirical_details
;
Empirical correction (ABSPACK) includes:
- Absorption correction using spherical harmonics
- Frame scaling
;
_oxdiff_exptl_absorpt_empirical_full_max 2.486
_oxdiff_exptl_absorpt_empirical_full_min 0.646

loop_
_space_group_symop_operation_xyz
'x, y, z'
'-x+1/2, y+1/2, -z+1/2'
'-x, -y, -z'
'x-1/2, -y-1/2, z-1/2'

loop_
_atom_site_label
_atom_site_type_symbol
_atom_site_fract_x
_atom_site_fract_y
_atom_site_fract_z
_atom_site_U_iso_or_equiv
_atom_site_adp_type
_atom_site_occupancy
_atom_site_site_symmetry_order
_atom_site_calc_flag
_atom_site_refinement_flags_posn
_atom_site_refinement_flags_adp
_atom_site_refinement_flags_occupancy
_atom_site_disorder_assembly
_atom_site_disorder_group
Cu1 Cu 0.38288(4) 0.41582(5) 0.72838(2) 0.02333(17) Uani 1 1 d . . . . .
O1 O 0.39468(18) 0.4486(2) 0.66362(9) 0.0247(6) Uani 1 1 d . . . . .
O2 O 0.3756(2) 0.2645(2) 0.71166(10) 0.0320(7) Uani 1 1 d . . . . .
N1 N 0.4065(2) 0.5664(3) 0.74796(12) 0.0263(7) Uani 1 1 d . . . . .
N2 N 0.3546(2) 0.3903(3) 0.79534(12) 0.0283(8) Uani 1 1 d . . . . .
H2 H 0.4103 0.3668 0.8145 0.034 Uiso 1 1 calc R . . . .
C1 C 0.4048(2) 0.5449(4) 0.64347(15) 0.0249(8) Uani 1 1 d . . . . .
C2 C 0.3950(2) 0.5536(3) 0.59290(15) 0.0251(9) Uani 1 1 d . . . . .
C3 C 0.4100(2) 0.6544(4) 0.57256(15) 0.0272(9) Uani 1 1 d . . . . .
H3 H 0.4058 0.6584 0.5388 0.033 Uiso 1 1 calc R . . . .
C4 C 0.4313(3) 0.7525(4) 0.59849(16) 0.0292(9) Uani 1 1 d . . . . .
C5 C 0.4390(2) 0.7436(3) 0.64753(15) 0.0258(9) Uani 1 1 d . . . . .
H5 H 0.4540 0.8070 0.6663 0.031 Uiso 1 1 calc R . . . .
C6 C 0.4250(2) 0.6417(3) 0.67036(14) 0.0222(8) Uani 1 1 d . . . . .
C7 C 0.4262(3) 0.6453(4) 0.72168(15) 0.0286(9) Uani 1 1 d . . . . .
H7 H 0.4432 0.7129 0.7369 0.034 Uiso 1 1 calc R . . . .
C8 C 0.4009(3) 0.5820(3) 0.80023(14) 0.0251(8) Uani 1 1 d . . . . .
H8 H 0.4587 0.5588 0.8173 0.030 Uiso 1 1 calc R . . . .
C9 C 0.3802(3) 0.6984(4) 0.81616(15) 0.0279(9) Uani 1 1 d . . . . .
H9A H 0.3261 0.7255 0.7973 0.034 Uiso 1 1 calc R . . . .
H9B H 0.4299 0.7480 0.8101 0.034 Uiso 1 1 calc R . . . .
C10 C 0.3660(3) 0.7014(4) 0.86907(15) 0.0302(9) Uani 1 1 d . . . . .
H10A H 0.4220 0.6814 0.8880 0.036 Uiso 1 1 calc R . . . .
H10B H 0.3499 0.7773 0.8780 0.036 Uiso 1 1 calc R . . . .
C11 C 0.2931(3) 0.6223(4) 0.88056(16) 0.0322(10) Uani 1 1 d . . . . .
H11A H 0.2361 0.6454 0.8634 0.039 Uiso 1 1 calc R . . . .
H11B H 0.2865 0.6246 0.9151 0.039 Uiso 1 1 calc R . . . .
C12 C 0.3149(3) 0.5049(4) 0.86609(15) 0.0297(9) Uani 1 1 d . . . . .
H12A H 0.2659 0.4549 0.8729 0.036 Uiso 1 1 calc R . . . .
H12B H 0.3696 0.4797 0.8850 0.036 Uiso 1 1 calc R . . . .
C13 C 0.3283(3) 0.4997(3) 0.81318(14) 0.0257(9) Uani 1 1 d . . . . .
H13 H 0.2712 0.5214 0.7949 0.031 Uiso 1 1 calc R . . . .
C14 C 0.2890(3) 0.3041(4) 0.79824(17) 0.0335(10) Uani 1 1 d . . . . .
H14A H 0.2353 0.3226 0.7770 0.040 Uiso 1 1 calc R . . . .
H14B H 0.2719 0.3000 0.8312 0.040 Uiso 1 1 calc R . . . .
C15 C 0.3233(2) 0.1942(3) 0.78434(15) 0.0256(9) Uani 1 1 d . . . . .
C16 C 0.3118(3) 0.1015(4) 0.81224(15) 0.0287(9) Uani 1 1 d . . . . .
H16 H 0.2826 0.1095 0.8404 0.034 Uiso 1 1 calc R . . . .
C17 C 0.3415(3) -0.0017(3) 0.80039(16) 0.0281(9) Uani 1 1 d . . . . .
H17 H 0.3311 -0.0641 0.8194 0.034 Uiso 1 1 calc R . . . .
C18 C 0.3869(3) -0.0123(4) 0.76015(16) 0.0286(9) Uani 1 1 d . . . . .
H18 H 0.4105 -0.0820 0.7526 0.034 Uiso 1 1 calc R . . . .
C19 C 0.3984(2) 0.0769(3) 0.73092(15) 0.0255(9) Uani 1 1 d . . . . .
H19 H 0.4283 0.0673 0.7031 0.031 Uiso 1 1 calc R . . . .
C20 C 0.3664(3) 0.1823(4) 0.74201(15) 0.0261(9) Uani 1 1 d . . . . .
C21 C 0.3642(3) 0.4535(4) 0.56185(14) 0.0266(9) Uani 1 1 d . . . . .
C22 C 0.2717(3) 0.4184(4) 0.57456(16) 0.0318(10) Uani 1 1 d . . . . .
H22A H 0.2755 0.3937 0.6077 0.048 Uiso 1 1 calc GR . . . .
H22B H 0.2496 0.3580 0.5537 0.048 Uiso 1 1 calc GR . . . .
H22C H 0.2309 0.4812 0.5704 0.048 Uiso 1 1 calc GR . . . .
C23 C 0.3577(3) 0.4802(4) 0.50851(15) 0.0327(10) Uani 1 1 d . . . . .
H23A H 0.3155 0.5407 0.5016 0.049 Uiso 1 1 calc GR . . . .
H23B H 0.3373 0.4148 0.4903 0.049 Uiso 1 1 calc GR . . . .
H23C H 0.4162 0.5023 0.4996 0.049 Uiso 1 1 calc GR . . . .
C24 C 0.4279(3) 0.3552(4) 0.57041(15) 0.0329(10) Uani 1 1 d . . . . .
H24A H 0.4868 0.3760 0.5618 0.049 Uiso 1 1 calc GR . . . .
H24B H 0.4055 0.2927 0.5508 0.049 Uiso 1 1 calc GR . . . .
H24C H 0.4318 0.3344 0.6041 0.049 Uiso 1 1 calc GR . . . .
C25 C 0.4464(3) 0.8595(4) 0.57156(16) 0.0341(10) Uani 1 1 d . . . . .
C26 C 0.3662(4) 0.8834(4) 0.53570(18) 0.0460(13) Uani 1 1 d . . . . .
H26A H 0.3595 0.8237 0.5122 0.069 Uiso 1 1 calc GR . . . .
H26B H 0.3755 0.9533 0.5195 0.069 Uiso 1 1 calc GR . . . .
H26C H 0.3125 0.8883 0.5525 0.069 Uiso 1 1 calc GR . . . .
C27 C 0.5309(4) 0.8468(5) 0.5458(2) 0.0517(14) Uani 1 1 d . . . . .
H27A H 0.5811 0.8290 0.5690 0.078 Uiso 1 1 calc GR . . . .
H27B H 0.5429 0.9159 0.5296 0.078 Uiso 1 1 calc GR . . . .
H27C H 0.5226 0.7872 0.5223 0.078 Uiso 1 1 calc GR . . . .
C28 C 0.4575(3) 0.9588(4) 0.60498(17) 0.0402(11) Uani 1 1 d . . . . .
H28A H 0.4054 0.9651 0.6230 0.060 Uiso 1 1 calc GR . . . .
H28B H 0.4634 1.0261 0.5863 0.060 Uiso 1 1 calc GR . . . .
H28C H 0.5108 0.9489 0.6271 0.060 Uiso 1 1 calc GR . . . .
Cu2 Cu 0.61964(4) 0.49519(5) 0.76490(2) 0.02786(18) Uani 1 1 d . . . . .
O3 O 0.6277(2) 0.6456(2) 0.78117(11) 0.0329(7) Uani 1 1 d . . . . .
O4 O 0.60368(18) 0.4607(3) 0.82922(10) 0.0284(6) Uani 1 1 d . . . . .
N3 N 0.6473(2) 0.5232(3) 0.69726(13) 0.0305(8) Uani 1 1 d . . . . .
H3A H 0.5917 0.5493 0.6788 0.037 Uiso 1 1 calc R . . . .
N4 N 0.5960(2) 0.3451(3) 0.74306(13) 0.0320(8) Uani 1 1 d . . . . .
C29 C 0.5950(2) 0.3629(4) 0.84824(15) 0.0270(9) Uani 1 1 d . . . . .
C30 C 0.6048(2) 0.3507(4) 0.89929(15) 0.0302(10) Uani 1 1 d . . . . .
C31 C 0.5920(3) 0.2464(4) 0.91773(15) 0.0340(10) Uani 1 1 d . . . . .
H31 H 0.5976 0.2385 0.9514 0.041 Uiso 1 1 calc R . . . .
C32 C 0.5713(3) 0.1517(4) 0.89023(15) 0.0297(9) Uani 1 1 d . . . . .
C33 C 0.5633(3) 0.1641(4) 0.84191(15) 0.0292(9) Uani 1 1 d . . . . .
H33 H 0.5490 0.1017 0.8223 0.035 Uiso 1 1 calc R . . . .
C34 C 0.5756(2) 0.2665(4) 0.82052(14) 0.0251(9) Uani 1 1 d . . . . .
C35 C 0.5754(3) 0.2657(4) 0.76953(15) 0.0295(9) Uani 1 1 d . . . . .
H35 H 0.5580 0.1987 0.7539 0.035 Uiso 1 1 calc R . . . .
C36 C 0.6014(3) 0.3317(4) 0.69127(15) 0.0270(9) Uani 1 1 d . . . . .
H36 H 0.5428 0.3533 0.6746 0.032 Uiso 1 1 calc R . . . .
C37 C 0.6234(3) 0.2158(4) 0.67511(15) 0.0287(9) Uani 1 1 d . . . . .
H37A H 0.5759 0.1643 0.6827 0.034 Uiso 1 1 calc R . . . .
H37B H 0.6797 0.1910 0.6924 0.034 Uiso 1 1 calc R . . . .
C38 C 0.6320(3) 0.2140(4) 0.62152(15) 0.0304(9) Uani 1 1 d . . . . .
H38A H 0.6498 0.1392 0.6120 0.036 Uiso 1 1 calc R . . . .
H38B H 0.5737 0.2310 0.6042 0.036 Uiso 1 1 calc R . . . .
C39 C 0.7003(3) 0.2974(4) 0.60795(18) 0.0411(12) Uani 1 1 d . . . . .
H39A H 0.7027 0.2966 0.5730 0.049 Uiso 1 1 calc R . . . .
H39B H 0.7597 0.2764 0.6230 0.049 Uiso 1 1 calc R . . . .
C40 C 0.6772(3) 0.4138(4) 0.62395(16) 0.0334(10) Uani 1 1 d . . . . .
H40A H 0.7235 0.4663 0.6157 0.040 Uiso 1 1 calc R . . . .
H40B H 0.6198 0.4372 0.6073 0.040 Uiso 1 1 calc R . . . .
C41 C 0.6711(3) 0.4147(4) 0.67753(15) 0.0269(9) Uani 1 1 d . . . . .
H41 H 0.7301 0.3921 0.6935 0.032 Uiso 1 1 calc R . . . .
C42 C 0.7135(3) 0.6087(4) 0.69557(19) 0.0384(11) Uani 1 1 d . . . . .
H42A H 0.7316 0.6138 0.6628 0.046 Uiso 1 1 calc R . . . .
H42B H 0.7665 0.5885 0.7170 0.046 Uiso 1 1 calc R . . . .
C43 C 0.6805(3) 0.7184(4) 0.70997(17) 0.0310(9) Uani 1 1 d . . . . .
C44 C 0.6907(3) 0.8114(4) 0.68217(17) 0.0301(9) Uani 1 1 d . . . . .
H44 H 0.7185 0.8035 0.6535 0.036 Uiso 1 1 calc R . . . .
C45 C 0.6622(3) 0.9141(4) 0.69437(17) 0.0317(10) Uani 1 1 d . . . . .
H45 H 0.6721 0.9767 0.6754 0.038 Uiso 1 1 calc R . . . .
C46 C 0.6182(3) 0.9236(4) 0.73542(17) 0.0341(10) Uani 1 1 d . . . . .
H46 H 0.5959 0.9933 0.7440 0.041 Uiso 1 1 calc R . . . .
C47 C 0.6067(3) 0.8316(4) 0.76423(17) 0.0340(10) Uani 1 1 d . . . . .
H47 H 0.5766 0.8401 0.7921 0.041 Uiso 1 1 calc R . . . .
C48 C 0.6382(3) 0.7288(4) 0.75291(16) 0.0283(9) Uani 1 1 d . . . . .
C49 C 0.6332(3) 0.4490(4) 0.93137(15) 0.0325(10) Uani 1 1 d . . . . .
C50 C 0.7221(3) 0.4960(4) 0.91828(16) 0.0378(11) Uani 1 1 d . . . . .
H50A H 0.7674 0.4381 0.9215 0.057 Uiso 1 1 calc GR . . . .
H50B H 0.7401 0.5573 0.9396 0.057 Uiso 1 1 calc GR . . . .
H50C H 0.7154 0.5225 0.8853 0.057 Uiso 1 1 calc GR . . . .
C51 C 0.6453(3) 0.4172(5) 0.98414(16) 0.0450(12) Uani 1 1 d . . . . .
H51A H 0.5886 0.3913 0.9942 0.068 Uiso 1 1 calc GR . . . .
H51B H 0.6655 0.4816 1.0031 0.068 Uiso 1 1 calc GR . . . .
H51C H 0.6895 0.3582 0.9888 0.068 Uiso 1 1 calc GR . . . .
C52 C 0.5637(3) 0.5410(5) 0.92605(17) 0.0440(13) Uani 1 1 d . . . . .
H52A H 0.5543 0.5634 0.8926 0.066 Uiso 1 1 calc R . . . .
H52B H 0.5845 0.6044 0.9455 0.066 Uiso 1 1 calc R . . . .
H52C H 0.5077 0.5141 0.9366 0.066 Uiso 1 1 calc R . . . .
C53 C 0.6311(3) 0.0197(4) 0.95435(16) 0.0369(11) Uani 1 1 d . . . . .
H53A H 0.6342 0.0810 0.9771 0.055 Uiso 1 1 calc R . . . .
H53B H 0.6877 0.0135 0.9403 0.055 Uiso 1 1 calc R . . . .
H53C H 0.6192 -0.0491 0.9709 0.055 Uiso 1 1 calc R . . . .
C54 C 0.5560(3) 0.0412(4) 0.91477(15) 0.0338(10) Uani 1 1 d . . . . .
C55 C 0.5537(3) -0.0553(4) 0.88054(17) 0.0417(12) Uani 1 1 d . . . . .
H55A H 0.5438 -0.1237 0.8978 0.062 Uiso 1 1 calc R . . . .
H55B H 0.6103 -0.0598 0.8664 0.062 Uiso 1 1 calc R . . . .
H55C H 0.5054 -0.0447 0.8553 0.062 Uiso 1 1 calc R . . . .
C56 C 0.4665(3) 0.0470(5) 0.93653(18) 0.0439(12) Uani 1 1 d . . . . .
H56A H 0.4672 0.1092 0.9588 0.066 Uiso 1 1 calc R . . . .
H56B H 0.4569 -0.0217 0.9536 0.066 Uiso 1 1 calc R . . . .
H56C H 0.4186 0.0573 0.9111 0.066 Uiso 1 1 calc R . . . .

loop_
_atom_site_aniso_label
_atom_site_aniso_U_11
_atom_site_aniso_U_22
_atom_site_aniso_U_33
_atom_site_aniso_U_23
_atom_site_aniso_U_13
_atom_site_aniso_U_12
Cu1 0.0237(3) 0.0191(3) 0.0273(3) 0.0014(2) 0.0032(2) -0.0014(2)
O1 0.0278(14) 0.0219(15) 0.0252(14) 0.0026(11) 0.0061(11) -0.0003(11)
O2 0.0466(18) 0.0196(16) 0.0301(16) -0.0026(12) 0.0052(13) -0.0037(13)
N1 0.0310(18) 0.0189(18) 0.0309(18) -0.0002(14) 0.0129(14) -0.0033(14)
N2 0.0328(19) 0.0219(19) 0.0315(18) -0.0014(14) 0.0099(15) -0.0022(15)
C1 0.0166(17) 0.026(2) 0.032(2) 0.0037(17) 0.0021(15) 0.0032(15)
C2 0.0129(16) 0.027(2) 0.035(2) 0.0012(17) 0.0002(15) -0.0002(15)
C3 0.0198(19) 0.034(2) 0.028(2) 0.0042(17) 0.0010(15) 0.0018(17)
C4 0.023(2) 0.029(2) 0.036(2) 0.0051(18) 0.0026(17) -0.0039(17)
C5 0.0160(17) 0.024(2) 0.036(2) 0.0012(17) -0.0024(15) -0.0046(15)
C6 0.0104(16) 0.024(2) 0.032(2) 0.0039(16) -0.0004(14) -0.0003(14)
C7 0.024(2) 0.023(2) 0.038(2) -0.0042(18) 0.0004(17) 0.0001(16)
C8 0.0222(19) 0.024(2) 0.028(2) 0.0010(16) -0.0017(15) -0.0008(16)
C9 0.026(2) 0.026(2) 0.032(2) -0.0005(17) 0.0009(16) -0.0012(16)
C10 0.029(2) 0.026(2) 0.035(2) -0.0047(18) 0.0021(17) 0.0037(17)
C11 0.031(2) 0.036(3) 0.030(2) -0.0023(19) 0.0078(17) -0.0003(19)
C12 0.025(2) 0.031(3) 0.033(2) 0.0005(18) 0.0044(17) -0.0002(17)
C13 0.025(2) 0.022(2) 0.030(2) 0.0020(16) 0.0028(16) 0.0014(16)
C14 0.031(2) 0.030(3) 0.041(3) 0.0037(19) 0.0089(18) -0.0031(18)
C15 0.0179(18) 0.024(2) 0.035(2) 0.0012(17) -0.0002(15) -0.0011(16)
C16 0.0217(19) 0.031(2) 0.033(2) 0.0064(18) 0.0021(16) -0.0023(17)
C17 0.0221(19) 0.020(2) 0.041(2) 0.0036(17) -0.0043(17) -0.0032(16)
C18 0.0191(18) 0.023(2) 0.043(2) -0.0018(18) -0.0019(16) 0.0014(16)
C19 0.0188(18) 0.020(2) 0.037(2) -0.0047(17) 0.0015(16) -0.0017(15)
C20 0.0212(19) 0.025(2) 0.032(2) 0.0028(17) -0.0002(15) -0.0041(16)
C21 0.0197(18) 0.034(2) 0.026(2) 0.0032(17) 0.0024(15) 0.0009(17)
C22 0.023(2) 0.036(3) 0.037(2) -0.0042(19) 0.0044(17) -0.0105(18)
C23 0.025(2) 0.040(3) 0.031(2) 0.0034(19) -0.0031(17) -0.0048(19)
C24 0.028(2) 0.043(3) 0.028(2) -0.0018(19) 0.0030(17) 0.0068(19)
C25 0.034(2) 0.033(3) 0.034(2) 0.0097(19) 0.0014(18) -0.0045(19)
C26 0.060(3) 0.033(3) 0.043(3) 0.014(2) -0.006(2) -0.005(2)
C27 0.054(3) 0.041(3) 0.064(4) 0.014(3) 0.024(3) -0.009(2)
C28 0.044(3) 0.030(3) 0.045(3) 0.011(2) -0.002(2) -0.011(2)
Cu2 0.0267(3) 0.0255(4) 0.0314(3) 0.0004(3) 0.0024(2) -0.0022(2)
O3 0.0466(18) 0.0213(16) 0.0325(16) -0.0019(12) 0.0123(14) -0.0021(13)
O4 0.0250(14) 0.0338(17) 0.0268(15) 0.0018(12) 0.0049(11) 0.0037(12)
N3 0.0303(18) 0.029(2) 0.0326(19) -0.0037(15) 0.0077(15) 0.0006(16)
N4 0.035(2) 0.027(2) 0.033(2) -0.0028(15) 0.0011(15) -0.0064(16)
C29 0.0073(16) 0.036(2) 0.038(2) 0.0052(18) -0.0010(15) 0.0033(15)
C30 0.0141(18) 0.042(3) 0.034(2) -0.0001(19) -0.0002(16) 0.0019(17)
C31 0.022(2) 0.053(3) 0.027(2) 0.002(2) 0.0020(16) -0.002(2)
C32 0.0185(19) 0.041(3) 0.029(2) 0.0017(18) 0.0012(15) -0.0031(17)
C33 0.0207(19) 0.032(2) 0.033(2) 0.0028(18) -0.0039(16) -0.0043(17)
C34 0.0143(17) 0.030(2) 0.031(2) 0.0033(17) -0.0013(15) -0.0017(16)
C35 0.022(2) 0.029(2) 0.037(2) -0.0020(18) 0.0007(17) -0.0067(17)
C36 0.0227(19) 0.028(2) 0.030(2) 0.0031(17) -0.0005(16) 0.0000(17)
C37 0.030(2) 0.023(2) 0.033(2) 0.0017(17) 0.0024(17) 0.0008(17)
C38 0.027(2) 0.026(2) 0.038(2) -0.0021(18) 0.0034(17) 0.0034(17)
C39 0.043(3) 0.039(3) 0.045(3) -0.004(2) 0.020(2) -0.002(2)
C40 0.032(2) 0.030(3) 0.040(2) 0.0003(19) 0.0109(19) -0.0025(19)
C41 0.0214(19) 0.025(2) 0.034(2) 0.0026(17) 0.0018(16) 0.0005(16)
C42 0.036(2) 0.029(3) 0.053(3) 0.002(2) 0.013(2) -0.0041(19)
C43 0.0200(19) 0.027(2) 0.046(3) 0.0046(19) 0.0015(17) 0.0016(17)
C44 0.0172(19) 0.026(2) 0.047(3) 0.0050(19) 0.0007(17) -0.0022(16)
C45 0.0199(19) 0.028(2) 0.046(3) 0.0053(19) -0.0037(17) -0.0030(17)
C46 0.026(2) 0.022(2) 0.053(3) -0.002(2) -0.0038(19) 0.0009(17)
C47 0.0189(19) 0.037(3) 0.045(3) -0.009(2) -0.0012(18) -0.0080(18)
C48 0.0225(19) 0.020(2) 0.041(2) -0.0013(18) -0.0038(17) -0.0093(16)
C49 0.025(2) 0.041(3) 0.031(2) -0.0024(19) 0.0003(17) 0.0020(19)
C50 0.028(2) 0.049(3) 0.036(2) -0.008(2) 0.0007(18) -0.004(2)
C51 0.045(3) 0.058(4) 0.031(2) -0.003(2) -0.003(2) -0.007(2)
C52 0.033(2) 0.059(4) 0.040(3) -0.016(2) 0.002(2) 0.012(2)
C53 0.028(2) 0.051(3) 0.031(2) 0.010(2) 0.0037(18) 0.000(2)
C54 0.022(2) 0.047(3) 0.031(2) 0.008(2) 0.0013(17) -0.0068(19)
C55 0.036(2) 0.047(3) 0.040(3) 0.013(2) -0.004(2) -0.010(2)
C56 0.027(2) 0.061(4) 0.044(3) 0.016(2) 0.006(2) -0.007(2)

loop_
_atom_type_symbol
_atom_type_description
_atom_type_scat_dispersion_real
_atom_type_scat_dispersion_imag
_atom_type_scat_source
C C 0.0181 0.0091 'International Tables Vol C Tables 4.2.6.8 and 6.1.1.4'
H H 0.0000 0.0000 'International Tables Vol C Tables 4.2.6.8 and 6.1.1.4'
Cu Cu -1.9646 0.5888 'International Tables Vol C Tables 4.2.6.8 and 6.1.1.4'
N N 0.0311 0.0180 'International Tables Vol C Tables 4.2.6.8 and 6.1.1.4'
O O 0.0492 0.0322 'International Tables Vol C Tables 4.2.6.8 and 6.1.1.4'

loop_
_geom_angle_atom_site_label_1
_geom_angle_atom_site_label_2
_geom_angle_atom_site_label_3
_geom_angle
_geom_angle_site_symmetry_1
_geom_angle_site_symmetry_3
_geom_angle_publ_flag
O1 Cu1 O2 88.39(13) . . ?
O1 Cu1 N1 92.63(14) . . ?
O1 Cu1 N2 172.43(14) . . ?
O2 Cu1 N1 172.49(15) . . ?
O2 Cu1 N2 94.19(14) . . ?
N1 Cu1 N2 85.74(14) . . ?
C1 O1 Cu1 129.0(3) . . ?
C20 O2 Cu1 124.9(3) . . ?
C7 N1 Cu1 126.6(3) . . ?
C7 N1 C8 121.4(4) . . ?
C8 N1 Cu1 112.0(2) . . ?
C13 N2 Cu1 105.7(3) . . ?
C14 N2 Cu1 111.9(3) . . ?
C14 N2 C13 114.8(3) . . ?
O1 C1 C2 119.6(4) . . ?
O1 C1 C6 122.2(4) . . ?
C6 C1 C2 118.2(4) . . ?
C1 C2 C21 120.5(4) . . ?
C3 C2 C1 118.5(4) . . ?
C3 C2 C21 120.9(4) . . ?
C2 C3 C4 124.6(4) . . ?
C3 C4 C25 119.5(4) . . ?
C5 C4 C3 116.4(4) . . ?
C5 C4 C25 124.1(4) . . ?
C4 C5 C6 121.4(4) . . ?
C1 C6 C5 120.8(4) . . ?
C1 C6 C7 122.9(4) . . ?
C5 C6 C7 116.1(4) . . ?
N1 C7 C6 125.6(4) . . ?
N1 C8 C9 116.1(3) . . ?
N1 C8 C13 104.9(3) . . ?
C9 C8 C13 110.9(3) . . ?
C8 C9 C10 111.2(3) . . ?
C11 C10 C9 111.3(3) . . ?
C10 C11 C12 110.7(3) . . ?
C11 C12 C13 110.6(4) . . ?
N2 C13 C8 106.1(3) . . ?
N2 C13 C12 115.6(3) . . ?
C12 C13 C8 111.4(3) . . ?
N2 C14 C15 111.8(3) . . ?
C16 C15 C14 120.4(4) . . ?
C16 C15 C20 119.0(4) . . ?
C20 C15 C14 120.6(4) . . ?
C17 C16 C15 122.3(4) . . ?
C16 C17 C18 118.6(4) . . ?
C19 C18 C17 121.1(4) . . ?
C18 C19 C20 120.7(4) . . ?
O2 C20 C15 123.3(4) . . ?
O2 C20 C19 118.5(4) . . ?
C19 C20 C15 118.2(4) . . ?
C22 C21 C2 108.6(3) . . ?
C23 C21 C2 112.3(4) . . ?
C23 C21 C22 108.1(3) . . ?
C23 C21 C24 107.4(3) . . ?
C24 C21 C2 111.6(3) . . ?
C24 C21 C22 108.6(4) . . ?
C4 C25 C26 110.0(4) . . ?
C4 C25 C27 108.6(4) . . ?
C26 C25 C27 110.4(4) . . ?
C28 C25 C4 112.0(4) . . ?
C28 C25 C26 107.1(4) . . ?
C28 C25 C27 108.8(4) . . ?
O3 Cu2 O4 89.51(13) . . ?
O3 Cu2 N3 93.06(14) . . ?
O3 Cu2 N4 172.09(15) . . ?
O4 Cu2 N3 174.53(14) . . ?
O4 Cu2 N4 93.48(15) . . ?
N4 Cu2 N3 84.60(16) . . ?
C48 O3 Cu2 127.5(3) . . ?
C29 O4 Cu2 128.0(3) . . ?
C41 N3 Cu2 106.5(3) . . ?
C42 N3 Cu2 110.9(3) . . ?
C42 N3 C41 115.5(3) . . ?
C35 N4 Cu2 124.7(3) . . ?
C35 N4 C36 122.3(4) . . ?
C36 N4 Cu2 113.0(3) . . ?
O4 C29 C30 119.8(4) . . ?
O4 C29 C34 122.7(4) . . ?
C34 C29 C30 117.5(4) . . ?
C29 C30 C49 120.5(4) . . ?
C31 C30 C29 117.6(4) . . ?
C31 C30 C49 121.9(4) . . ?
C30 C31 C32 124.7(4) . . ?
C31 C32 C54 120.0(4) . . ?
C33 C32 C31 117.1(4) . . ?
C33 C32 C54 122.9(4) . . ?
C32 C33 C34 121.7(4) . . ?
C29 C34 C35 122.5(4) . . ?
C33 C34 C29 121.4(4) . . ?
C33 C34 C35 115.9(4) . . ?
N4 C35 C34 127.1(4) . . ?
N4 C36 C37 115.5(3) . . ?
N4 C36 C41 106.2(3) . . ?
C37 C36 C41 110.8(3) . . ?
C36 C37 C38 110.5(3) . . ?
C39 C38 C37 111.2(4) . . ?
C38 C39 C40 111.0(4) . . ?
C41 C40 C39 109.6(4) . . ?
N3 C41 C36 106.8(3) . . ?
N3 C41 C40 114.7(4) . . ?
C40 C41 C36 110.6(3) . . ?
N3 C42 C43 112.4(4) . . ?
C44 C43 C42 120.8(4) . . ?
C44 C43 C48 119.3(4) . . ?
C48 C43 C42 119.9(4) . . ?
C45 C44 C43 122.7(4) . . ?
C44 C45 C46 118.0(4) . . ?
C45 C46 C47 120.7(4) . . ?
C48 C47 C46 121.3(4) . . ?
O3 C48 C43 122.7(4) . . ?
O3 C48 C47 119.5(4) . . ?
C47 C48 C43 117.8(4) . . ?
C30 C49 C50 110.4(4) . . ?
C51 C49 C30 112.3(4) . . ?
C51 C49 C50 107.4(4) . . ?
C52 C49 C30 110.9(4) . . ?
C52 C49 C50 108.4(4) . . ?
C52 C49 C51 107.3(4) . . ?
C32 C54 C53 110.1(4) . . ?
C32 C54 C56 108.3(4) . . ?
C55 C54 C32 112.4(4) . . ?
C55 C54 C53 107.7(4) . . ?
C55 C54 C56 108.7(4) . . ?
C56 C54 C53 109.6(4) . . ?

loop_
_geom_bond_atom_site_label_1
_geom_bond_atom_site_label_2
_geom_bond_distance
_geom_bond_site_symmetry_2
_geom_bond_publ_flag
Cu1 O1 1.895(3) . ?
Cu1 O2 1.896(3) . ?
Cu1 N1 1.932(3) . ?
Cu1 N2 2.000(3) . ?
O1 C1 1.313(5) . ?
O2 C20 1.330(5) . ?
N1 C7 1.264(5) . ?
N1 C8 1.497(5) . ?
N2 C13 1.486(5) . ?
N2 C14 1.450(5) . ?
C1 C2 1.425(6) . ?
C1 C6 1.416(6) . ?
C2 C3 1.378(6) . ?
C2 C21 1.543(6) . ?
C3 C4 1.419(6) . ?
C4 C5 1.382(6) . ?
C4 C25 1.532(6) . ?
C5 C6 1.419(6) . ?
C6 C7 1.448(6) . ?
C8 C9 1.523(6) . ?
C8 C13 1.552(5) . ?
C9 C10 1.529(6) . ?
C10 C11 1.520(6) . ?
C11 C12 1.526(6) . ?
C12 C13 1.527(5) . ?
C14 C15 1.496(6) . ?
C15 C16 1.393(6) . ?
C15 C20 1.420(6) . ?
C16 C17 1.380(6) . ?
C17 C18 1.387(6) . ?
C18 C19 1.381(6) . ?
C19 C20 1.412(6) . ?
C21 C22 1.538(5) . ?
C21 C23 1.534(5) . ?
C21 C24 1.538(6) . ?
C25 C26 1.533(6) . ?
C25 C27 1.537(7) . ?
C25 C28 1.529(7) . ?
Cu2 O3 1.882(3) . ?
Cu2 O4 1.900(3) . ?
Cu2 N3 2.021(4) . ?
Cu2 N4 1.944(4) . ?
O3 C48 1.305(5) . ?
O4 C29 1.313(5) . ?
N3 C41 1.485(5) . ?
N3 C42 1.446(6) . ?
N4 C35 1.275(6) . ?
N4 C36 1.480(5) . ?
C29 C30 1.442(6) . ?
C29 C34 1.422(6) . ?
C30 C31 1.388(7) . ?
C30 C49 1.534(6) . ?
C31 C32 1.406(6) . ?
C32 C33 1.366(6) . ?
C32 C54 1.536(6) . ?
C33 C34 1.401(6) . ?
C34 C35 1.439(6) . ?
C36 C37 1.523(6) . ?
C36 C41 1.535(6) . ?
C37 C38 1.530(6) . ?
C38 C39 1.521(6) . ?
C39 C40 1.533(6) . ?
C40 C41 1.524(6) . ?
C42 C43 1.490(6) . ?
C43 C44 1.390(6) . ?
C43 C48 1.428(6) . ?
C44 C45 1.372(6) . ?
C45 C46 1.394(6) . ?
C46 C47 1.401(7) . ?
C47 C48 1.384(6) . ?
C49 C50 1.538(6) . ?
C49 C51 1.533(6) . ?
C49 C52 1.531(6) . ?
C53 C54 1.540(6) . ?
C54 C55 1.516(7) . ?
C54 C56 1.540(6) . ?
